data_7236370
loop_
_publ_author_name
'Zhang, Jiaheng'
'Dharavath, Srinivas'
'Mitchell, Lauren A.'
'Parrish, Damon A.'
'Shreeve, Jean'ne M.'

_publ_section_title
;
 Bridged bisnitramide-substituted furazan-based energetic materials
;
_journal_issue 43
_journal_name_full 'Journal of Materials Chemistry A'
_journal_page_first 16961
_journal_paper_doi 10.1039/C6TA08055C
_journal_volume 4
_journal_year 2016
_chemical_formula_moiety 'C10 H6 N12 O8'
_chemical_formula_sum 'C10 H6 N12 O8'
_chemical_formula_weight 422.27
_space_group_crystal_system monoclinic
_space_group_IT_number 14
_space_group_name_Hall '-P 2yn'
_space_group_name_H-M_alt 'P 1 21/n 1'
_atom_sites_solution_hydrogens geom
_audit_creation_method SHELXL-2014/7
_audit_update_record
;
2016-09-14 deposited with the CCDC.
2016-10-12 downloaded from the CCDC.
;
_cell_angle_alpha 90
_cell_angle_beta 100.317(3)
_cell_angle_gamma 90
_cell_formula_units_Z 2
_cell_length_a 9.2994(8)
_cell_length_b 8.8927(8)
_cell_length_c 9.8472(9)
_cell_measurement_reflns_used 1585
_cell_measurement_temperature 296(2)
_cell_measurement_theta_max 22.05
_cell_measurement_theta_min 3.11
_cell_volume 801.17(12)
_computing_cell_refinement 'Bruker APEX2 v2014.11-0 (Bruker, 2009)'
_computing_data_collection 'Bruker APEX2 v2014.11-0 (Bruker, 2009)'
_computing_data_reduction
;
Bruker SAINT v7.68A (Bruker, 2009), Bruker XPREP v2014/2 (Bruker, 2008)
;
_computing_molecular_graphics 'Bruker SHELXTL v2014/7 (Bruker, 2008)'
_computing_publication_material 'Bruker SHELXTL v2014/7 (Bruker, 2008)'
_computing_structure_refinement 'SHELXL-2014/7 (Sheldrick, 2014) within WINGX (Farrugia, 2012)'
_computing_structure_solution 'Bruker SHELXTL v2014/7 (Bruker, 2008)'
_diffrn_ambient_temperature 296(2)
_diffrn_measured_fraction_theta_full 0.999
_diffrn_measured_fraction_theta_max 0.997
_diffrn_measurement_device_type 'Bruker SMART APEX II CCD'
_diffrn_measurement_method '\w scans'
_diffrn_radiation_monochromator graphite
_diffrn_radiation_source 'fine focus sealed tube'
_diffrn_radiation_type MoK\a
_diffrn_radiation_wavelength 0.71073
_diffrn_reflns_av_R_equivalents 0.0347
_diffrn_reflns_av_unetI/netI 0.0303
_diffrn_reflns_Laue_measured_fraction_full 0.999
_diffrn_reflns_Laue_measured_fraction_max 0.997
_diffrn_reflns_limit_h_max 11
_diffrn_reflns_limit_h_min -11
_diffrn_reflns_limit_k_max 9
_diffrn_reflns_limit_k_min -11
_diffrn_reflns_limit_l_max 12
_diffrn_reflns_limit_l_min -12
_diffrn_reflns_number 7460
_diffrn_reflns_point_group_measured_fraction_full 0.999
_diffrn_reflns_point_group_measured_fraction_max 0.997
_diffrn_reflns_theta_full 25.242
_diffrn_reflns_theta_max 26.388
_diffrn_reflns_theta_min 2.775
_exptl_absorpt_coefficient_mu 0.153
_exptl_absorpt_correction_T_max 0.7454
_exptl_absorpt_correction_T_min 0.6851
_exptl_absorpt_correction_type multi-scan
_exptl_absorpt_process_details 'SADABS v2008/1 (Bruker, 2008)'
_exptl_crystal_colour colourless
_exptl_crystal_density_diffrn 1.750
_exptl_crystal_description plate
_exptl_crystal_F_000 428
_exptl_crystal_size_max 0.217
_exptl_crystal_size_mid 0.108
_exptl_crystal_size_min 0.010
_refine_diff_density_max 0.181
_refine_diff_density_min -0.177
_refine_diff_density_rms 0.050
_refine_ls_extinction_method none
_refine_ls_goodness_of_fit_ref 1.025
_refine_ls_hydrogen_treatment constr
_refine_ls_matrix_type full
_refine_ls_number_parameters 136
_refine_ls_number_reflns 1639
_refine_ls_number_restraints 0
_refine_ls_restrained_S_all 1.025
_refine_ls_R_factor_all 0.0682
_refine_ls_R_factor_gt 0.0391
_refine_ls_shift/su_max 0.000
_refine_ls_shift/su_mean 0.000
_refine_ls_structure_factor_coef Fsqd
_refine_ls_weighting_details 'w=1/[\s^2^(Fo^2^)+(0.0974P)^2^] where P=(Fo^2^+2Fc^2^)/3'
_refine_ls_weighting_scheme calc
_refine_ls_wR_factor_gt 0.1183
_refine_ls_wR_factor_ref 0.1521
_reflns_Friedel_coverage 0.000
_reflns_number_gt 1110
_reflns_number_total 1639
_reflns_threshold_expression 'I > 2\s(I)'
_cod_data_source_file c6ta08055c2.cif
_cod_data_source_block shrv323
_cod_original_sg_symbol_H-M 'P 21/n'
_cod_database_code 7236370
_shelx_shelxl_version_number 2014/7
_shelx_space_group_comment
;
The symmetry employed for this shelxl refinement is uniquely defined
by the following loop, which should always be used as a source of
symmetry information in preference to the above space-group names.
They are only intended as comments.
;
_shelx_estimated_absorpt_t_min 0.968
_shelx_estimated_absorpt_t_max 0.998

loop_
_space_group_symop_operation_xyz
'x, y, z'
'-x+1/2, y+1/2, -z+1/2'
'-x, -y, -z'
'x-1/2, -y-1/2, z-1/2'

loop_
_atom_site_label
_atom_site_type_symbol
_atom_site_fract_x
_atom_site_fract_y
_atom_site_fract_z
_atom_site_U_iso_or_equiv
_atom_site_adp_type
_atom_site_occupancy
_atom_site_site_symmetry_order
_atom_site_calc_flag
_atom_site_refinement_flags_posn
_atom_site_refinement_flags_adp
_atom_site_disorder_assembly
_atom_site_disorder_group
C1 C -0.1993(3) 0.5780(4) 0.6729(3) 0.0617(7) Uani 1 1 d . . A 1
H1 H -0.2939 0.6107 0.6390 0.074 Uiso 1 1 calc R U A 1
O2 O -0.0841(2) 0.6281(2) 0.62473(19) 0.0695(6) Uani 1 1 d . . A 1
N3 N 0.0370(2) 0.5526(3) 0.7007(2) 0.0574(6) Uani 1 1 d . . A 1
C4 C -0.0212(2) 0.4691(2) 0.7823(2) 0.0375(5) Uani 1 1 d . . A 1
N5 N -0.1698(2) 0.4808(2) 0.7702(2) 0.0533(6) Uani 1 1 d . . A 1
C6 C 0.0665(2) 0.3710(2) 0.8828(2) 0.0368(5) Uani 1 1 d . . A 1
N7 N 0.00670(19) 0.2803(2) 0.95987(19) 0.0477(5) Uani 1 1 d . . A 1
O8 O 0.12106(17) 0.2102(2) 1.04494(17) 0.0562(5) Uani 1 1 d . . A 1
N9 N 0.25296(19) 0.2587(2) 1.01769(19) 0.0493(5) Uani 1 1 d . . A 1
C10 C 0.2212(2) 0.3564(3) 0.9204(2) 0.0370(5) Uani 1 1 d . . A 1
N11 N 0.33208(18) 0.4409(2) 0.87766(17) 0.0440(5) Uani 1 1 d . . A 1
N12 N 0.3499(2) 0.4242(3) 0.74199(19) 0.0486(5) Uani 1 1 d . . A 1
O13 O 0.26888(19) 0.3347(2) 0.67222(16) 0.0613(5) Uani 1 1 d . . A 1
O14 O 0.4436(2) 0.5010(2) 0.70582(19) 0.0706(6) Uani 1 1 d . . A 1
C15 C 0.4279(2) 0.5392(3) 0.9716(2) 0.0414(5) Uani 1 1 d . . A 1
H15A H 0.3799 0.5678 1.0474 0.050 Uiso 1 1 calc R U A 1
H15B H 0.4471 0.6299 0.9232 0.050 Uiso 1 1 calc R U A 1

loop_
_atom_site_aniso_label
_atom_site_aniso_U_11
_atom_site_aniso_U_22
_atom_site_aniso_U_33
_atom_site_aniso_U_23
_atom_site_aniso_U_13
_atom_site_aniso_U_12
C1 0.0409(13) 0.0735(18) 0.0661(16) -0.0019(15) -0.0034(12) 0.0163(13)
O2 0.0673(12) 0.0671(13) 0.0684(11) 0.0194(10) -0.0034(10) 0.0146(10)
N3 0.0444(11) 0.0630(14) 0.0615(13) 0.0169(11) 0.0005(10) 0.0036(10)
C4 0.0321(10) 0.0400(12) 0.0388(11) -0.0056(9) 0.0020(9) -0.0019(9)
N5 0.0320(9) 0.0640(14) 0.0608(13) -0.0050(11) 0.0002(9) 0.0065(9)
C6 0.0305(10) 0.0420(12) 0.0369(10) -0.0065(9) 0.0037(8) -0.0053(9)
N7 0.0412(10) 0.0499(12) 0.0516(11) 0.0028(9) 0.0069(9) -0.0090(9)
O8 0.0520(9) 0.0596(11) 0.0549(9) 0.0172(8) 0.0041(8) -0.0067(8)
N9 0.0405(10) 0.0562(12) 0.0491(11) 0.0082(10) 0.0025(9) -0.0009(9)
C10 0.0325(10) 0.0444(13) 0.0321(10) -0.0029(9) 0.0004(8) -0.0036(9)
N11 0.0290(8) 0.0657(13) 0.0358(9) -0.0003(9) 0.0013(7) -0.0104(9)
N12 0.0354(9) 0.0680(14) 0.0419(10) 0.0070(10) 0.0056(8) 0.0079(10)
O13 0.0561(10) 0.0827(14) 0.0428(9) -0.0133(9) 0.0024(8) 0.0013(9)
O14 0.0534(10) 0.0962(16) 0.0681(12) 0.0195(11) 0.0270(10) -0.0042(10)
C15 0.0305(10) 0.0422(13) 0.0481(12) 0.0016(10) -0.0021(9) -0.0035(9)

loop_
_atom_type_symbol
_atom_type_description
_atom_type_scat_dispersion_real
_atom_type_scat_dispersion_imag
_atom_type_scat_source
C C 0.0033 0.0016 'International Tables Vol C Tables 4.2.6.8 and 6.1.1.4'
H H 0.0000 0.0000 'International Tables Vol C Tables 4.2.6.8 and 6.1.1.4'
N N 0.0061 0.0033 'International Tables Vol C Tables 4.2.6.8 and 6.1.1.4'
O O 0.0106 0.0060 'International Tables Vol C Tables 4.2.6.8 and 6.1.1.4'

loop_
_geom_angle_atom_site_label_1
_geom_angle_atom_site_label_2
_geom_angle_atom_site_label_3
_geom_angle
_geom_angle_site_symmetry_1
_geom_angle_site_symmetry_3
N5 C1 O2 114.6(2) . .
N5 C1 H1 122.7 . .
O2 C1 H1 122.7 . .
C1 O2 N3 105.73(19) . .
C4 N3 O2 102.81(18) . .
N3 C4 N5 115.7(2) . .
N3 C4 C6 121.65(18) . .
N5 C4 C6 122.6(2) . .
C1 N5 C4 101.2(2) . .
N7 C6 C10 108.03(18) . .
N7 C6 C4 121.55(17) . .
C10 C6 C4 130.38(19) . .
C6 N7 O8 105.74(15) . .
N9 O8 N7 111.02(15) . .
C10 N9 O8 105.29(17) . .
N9 C10 N11 120.16(18) . .
N9 C10 C6 109.91(19) . .
N11 C10 C6 129.5(2) . .
N12 N11 C10 117.04(18) . .
N12 N11 C15 120.84(17) . .
C10 N11 C15 122.09(17) . .
O14 N12 O13 127.4(2) . .
O14 N12 N11 116.2(2) . .
O13 N12 N11 116.44(19) . .
N11 C15 C15 110.9(2) . 3_667
N11 C15 H15A 109.5 . .
C15 C15 H15A 109.5 3_667 .
N11 C15 H15B 109.5 . .
C15 C15 H15B 109.5 3_667 .
H15A C15 H15B 108.0 . .

loop_
_geom_bond_atom_site_label_1
_geom_bond_atom_site_label_2
_geom_bond_distance
_geom_bond_site_symmetry_2
C1 N5 1.283(4) .
C1 O2 1.324(3) .
C1 H1 0.9300 .
O2 N3 1.406(3) .
N3 C4 1.284(3) .
C4 N5 1.369(3) .
C4 C6 1.455(3) .
C6 N7 1.299(3) .
C6 C10 1.426(3) .
N7 O8 1.379(2) .
O8 N9 1.371(2) .
N9 C10 1.288(3) .
C10 N11 1.400(3) .
N11 N12 1.383(3) .
N11 C15 1.455(3) .
N12 O14 1.210(3) .
N12 O13 1.220(3) .
C15 C15 1.526(4) 3_667
C15 H15A 0.9700 .
C15 H15B 0.9700 .

loop_
_geom_hbond_atom_site_label_D
_geom_hbond_atom_site_label_H
_geom_hbond_atom_site_label_A
_geom_hbond_distance_DH
_geom_hbond_distance_HA
_geom_hbond_distance_DA
_geom_hbond_angle_DHA
_geom_hbond_site_symmetry_A
C1 H1 N7 0.93 2.54 3.432(3) 161.0 2_456

loop_
_geom_torsion_atom_site_label_1
_geom_torsion_atom_site_label_2
_geom_torsion_atom_site_label_3
_geom_torsion_atom_site_label_4
_geom_torsion
_geom_torsion_site_symmetry_4
N5 C1 O2 N3 0.3(3) .
C1 O2 N3 C4 0.1(3) .
O2 N3 C4 N5 -0.4(3) .
O2 N3 C4 C6 -179.15(19) .
O2 C1 N5 C4 -0.5(3) .
N3 C4 N5 C1 0.6(3) .
C6 C4 N5 C1 179.3(2) .
N3 C4 C6 N7 -176.0(2) .
N5 C4 C6 N7 5.3(3) .
N3 C4 C6 C10 6.4(3) .
N5 C4 C6 C10 -172.3(2) .
C10 C6 N7 O8 0.3(2) .
C4 C6 N7 O8 -177.79(18) .
C6 N7 O8 N9 -0.6(2) .
N7 O8 N9 C10 0.7(2) .
O8 N9 C10 N11 173.01(19) .
O8 N9 C10 C6 -0.5(2) .
N7 C6 C10 N9 0.2(2) .
C4 C6 C10 N9 178.0(2) .
N7 C6 C10 N11 -172.6(2) .
C4 C6 C10 N11 5.3(4) .
N9 C10 N11 N12 118.4(2) .
C6 C10 N11 N12 -69.5(3) .
N9 C10 N11 C15 -59.9(3) .
C6 C10 N11 C15 112.2(3) .
C10 N11 N12 O14 178.1(2) .
C15 N11 N12 O14 -3.6(3) .
C10 N11 N12 O13 -1.4(3) .
C15 N11 N12 O13 176.92(19) .
N12 N11 C15 C15 -80.9(3) 3_667
C10 N11 C15 C15 97.4(3) 3_667
